data_4126977
loop_
_publ_author_name
'Giri, Ramesh'
'Brusoe, Andrew'
'Troshin, Konstantin'
'Wang, Justin Y.'
'Font, Marc'
'Hartwig, John F.'

_publ_contact_author
; 
Danielle L. Gray 
University of Illinois 
School of Chemical Sciences, Box 59-1 
505 South Mathews Avenue 
Urbana, Illinois  61801 
USA 
;
_publ_section_title
;
 Mechanism of the Ullmann Biaryl Ether Synthesis Catalyzed by Complexes of
 Anionic Ligands. Evidence for the Reaction of Iodoarenes With Ligated
 Anionic CuI Intermediates.
;
_journal_name_full 'Journal of the American Chemical Society'
_journal_paper_doi 10.1021/jacs.7b11853
_journal_year 2017
_chemical_compound_source synthetic
_chemical_formula_analytical 'C18 H12 Cu K N2 O2'
_chemical_formula_iupac 'C18 H12 Cu K N2 O2'
_chemical_formula_moiety 'C18 H12 Cu K N2 O2'
_chemical_formula_sum 'C18 H12 Cu K N2 O2'
_chemical_formula_weight 390.94
_chemical_name_common 'potassium bis(quinolin-8-olate)copper(I)'
_chemical_name_systematic
; 
? 
;
_space_group_IT_number 2
_symmetry_cell_setting triclinic
_symmetry_space_group_name_Hall '-P 1'
_symmetry_space_group_name_H-M 'P -1'
_atom_sites_solution_hydrogens geom
_atom_sites_solution_primary direct
_atom_sites_solution_secondary difmap
_audit_creation_method SHELXL-97
_audit_update_record
; 
? 
;
_cell_angle_alpha 72.568(3)
_cell_angle_beta 71.515(3)
_cell_angle_gamma 81.227(3)
_cell_formula_units_Z 2
_cell_length_a 7.3084(4)
_cell_length_b 10.3550(5)
_cell_length_c 11.3185(6)
_cell_measurement_reflns_used 5933
_cell_measurement_temperature 173(2)
_cell_measurement_theta_max 26.74
_cell_measurement_theta_min 2.44
_cell_volume 773.50(7)
_computing_cell_refinement 'SAINT V7.23A (Bruker, 2005)'
_computing_data_collection 'APEX2 V2.0-1 (Bruker, 2004)'
_computing_data_reduction
; 
SAINT V7.23A, XPREP V2005/2, SADABS V2007/4, TWINABS V2007/5 
(Bruker, 2005 & 2007) 
;
_computing_molecular_graphics
; 
SHELXTL V6.12 (Bruker, 2005), CrystalMaker v2.1.3 (CrystalMaker, 1994) 
;
_computing_publication_material 'XCIF V6.12 (Bruker, 2005)'
_computing_structure_refinement 'SHELXTL V6.12 (Bruker, 2005)'
_computing_structure_solution 'SHELXTL V6.12 (Bruker, 2005)'
_diffrn_ambient_temperature 173(2)
_diffrn_measured_fraction_theta_full 0.994
_diffrn_measured_fraction_theta_max 0.994
_diffrn_measurement_device 'Bruker Kappa/ApexII CCD'
_diffrn_measurement_method 'profile data from \f and \w scans'
_diffrn_radiation_monochromator graphite
_diffrn_radiation_source 'fine-focus sealed tube'
_diffrn_radiation_type MoK\a
_diffrn_radiation_wavelength 0.71073
_diffrn_radiation_wavelength_id ba04nas
_diffrn_reflns_av_R_equivalents 0.0344
_diffrn_reflns_av_sigmaI/netI 0.0240
_diffrn_reflns_limit_h_max 8
_diffrn_reflns_limit_h_min -8
_diffrn_reflns_limit_k_max 12
_diffrn_reflns_limit_k_min -12
_diffrn_reflns_limit_l_max 13
_diffrn_reflns_limit_l_min -13
_diffrn_reflns_number 16099
_diffrn_reflns_theta_full 25.39
_diffrn_reflns_theta_max 25.39
_diffrn_reflns_theta_min 1.97
_exptl_absorpt_coefficient_mu 1.693
_exptl_absorpt_correction_T_max 0.8624
_exptl_absorpt_correction_T_min 0.7469
_exptl_absorpt_correction_type integration
_exptl_absorpt_process_details 'SHELXTL/XPREP V2005/2 (Bruker, 2005)'
_exptl_crystal_colour orange
_exptl_crystal_density_diffrn 1.679
_exptl_crystal_density_method 'not measured'
_exptl_crystal_description prism
_exptl_crystal_F_000 396
_exptl_crystal_id test
_exptl_crystal_preparation
; 
The data crystal was mounted using oil (Parantone-N, Exxon) to a 
0.3 mm cryo-loop (Hampton Research) with the (0 2 1) scattering 
planes roughly normal to the spindle axis. 
;
_exptl_crystal_size_max 0.289
_exptl_crystal_size_mid 0.167
_exptl_crystal_size_min 0.158
_refine_diff_density_max 0.284
_refine_diff_density_min -0.225
_refine_diff_density_rms 0.054
_refine_ls_extinction_method none
_refine_ls_goodness_of_fit_ref 1.068
_refine_ls_hydrogen_treatment noref
_refine_ls_matrix_type full
_refine_ls_number_parameters 217
_refine_ls_number_reflns 2842
_refine_ls_number_restraints 0
_refine_ls_restrained_S_all 1.068
_refine_ls_R_factor_all 0.0315
_refine_ls_R_factor_gt 0.0255
_refine_ls_shift/su_max 0.000
_refine_ls_shift/su_mean 0.000
_refine_ls_structure_factor_coef Fsqd
_refine_ls_weighting_details 'calc w=1/[\s^2^(Fo^2^)+(0.0317P)^2^+0.3250P] where P=(Fo^2^+2Fc^2^)/3'
_refine_ls_weighting_scheme calc
_refine_ls_wR_factor_gt 0.0635
_refine_ls_wR_factor_ref 0.0661
_reflns_number_gt 2491
_reflns_number_total 2842
_reflns_threshold_expression >2sigma(I)
_cod_data_source_file ja7b11853_si_002.cif
_cod_data_source_block K[Cu(LX1)2]
_cod_depositor_comments
;
The following automatic conversions were performed:

'_symmetry_cell_setting' value 'Triclinic' changed to 'triclinic'
according to
/home/data/users/saulius/crontab/automatic-downloads/rss-feeds/ACS/lib/dictionaries/cif_core.dic
dictionary named 'cif_core.dic' version 2.4.2 from 2011-04-26.

Automatic conversion script
Id: cif_fix_values 4973 2017-02-22 13:04:09Z antanas 
;
_cod_original_cell_volume 773.49(7)
_cod_original_sg_symbol_H-M 'P-1   '
_cod_database_code 4126977

loop_
_symmetry_equiv_pos_as_xyz
'x, y, z'
'-x, -y, -z'

loop_
_atom_site_label
_atom_site_type_symbol
_atom_site_fract_x
_atom_site_fract_y
_atom_site_fract_z
_atom_site_U_iso_or_equiv
_atom_site_adp_type
_atom_site_occupancy
_atom_site_symmetry_multiplicity
_atom_site_calc_flag
_atom_site_refinement_flags
Cu1 Cu 0.68896(4) 0.67639(2) 0.15808(3) 0.02982(10) Uani 1 1 d .
K1 K 0.76208(7) 0.43291(4) 0.00203(5) 0.02957(13) Uani 1 1 d .
N1 N 0.7167(2) 0.86939(16) 0.07472(17) 0.0248(4) Uani 1 1 d .
N2 N 0.6954(3) 0.52227(17) 0.30692(17) 0.0255(4) Uani 1 1 d .
O1 O 0.8917(2) 0.66228(13) -0.02874(14) 0.0283(3) Uani 1 1 d .
O2 O 0.4590(2) 0.55368(14) 0.15651(14) 0.0285(3) Uani 1 1 d .
C1 C 0.9212(3) 0.7857(2) -0.1026(2) 0.0230(4) Uani 1 1 d .
C2 C 1.0378(3) 0.8159(2) -0.2300(2) 0.0287(5) Uani 1 1 d .
H2 H 1.1010 0.7436 -0.2664 0.034 Uiso 1 1 calc R
C3 C 1.0650(3) 0.9497(2) -0.3062(2) 0.0332(5) Uani 1 1 d .
H3 H 1.1463 0.9659 -0.3927 0.040 Uiso 1 1 calc R
C4 C 0.9773(3) 1.0572(2) -0.2590(2) 0.0327(5) Uani 1 1 d .
H4 H 0.9970 1.1471 -0.3124 0.039 Uiso 1 1 calc R
C5 C 0.8569(3) 1.0343(2) -0.1302(2) 0.0257(5) Uani 1 1 d .
C6 C 0.7551(3) 1.1387(2) -0.0740(2) 0.0327(5) Uani 1 1 d .
H6 H 0.7640 1.2307 -0.1236 0.039 Uiso 1 1 calc R
C7 C 0.6440(3) 1.1073(2) 0.0515(2) 0.0347(5) Uani 1 1 d .
H7 H 0.5764 1.1774 0.0899 0.042 Uiso 1 1 calc R
C8 C 0.6299(3) 0.9716(2) 0.1235(2) 0.0302(5) Uani 1 1 d .
H8 H 0.5545 0.9518 0.2115 0.036 Uiso 1 1 calc R
C9 C 0.8305(3) 0.89931(19) -0.05178(19) 0.0215(4) Uani 1 1 d .
C10 C 0.4423(3) 0.4466(2) 0.2562(2) 0.0243(4) Uani 1 1 d .
C11 C 0.3160(3) 0.3456(2) 0.2867(2) 0.0335(5) Uani 1 1 d .
H11 H 0.2348 0.3537 0.2335 0.040 Uiso 1 1 calc R
C12 C 0.3053(4) 0.2321(2) 0.3938(2) 0.0409(6) Uani 1 1 d .
H12 H 0.2162 0.1661 0.4114 0.049 Uiso 1 1 calc R
C13 C 0.4199(3) 0.2134(2) 0.4740(2) 0.0367(6) Uani 1 1 d .
H13 H 0.4091 0.1361 0.5462 0.044 Uiso 1 1 calc R
C14 C 0.5537(3) 0.3106(2) 0.4475(2) 0.0269(5) Uani 1 1 d .
C15 C 0.6816(3) 0.2984(2) 0.5217(2) 0.0336(5) Uani 1 1 d .
H15 H 0.6770 0.2237 0.5957 0.040 Uiso 1 1 calc R
C16 C 0.8112(4) 0.3940(2) 0.4870(2) 0.0384(6) Uani 1 1 d .
H16 H 0.8990 0.3859 0.5357 0.046 Uiso 1 1 calc R
C17 C 0.8142(3) 0.5046(2) 0.3786(2) 0.0350(5) Uani 1 1 d .
H17 H 0.9061 0.5702 0.3554 0.042 Uiso 1 1 calc R
C18 C 0.5652(3) 0.4261(2) 0.33925(19) 0.0224(4) Uani 1 1 d .

loop_
_atom_site_aniso_label
_atom_site_aniso_U_11
_atom_site_aniso_U_22
_atom_site_aniso_U_33
_atom_site_aniso_U_23
_atom_site_aniso_U_13
_atom_site_aniso_U_12
Cu1 0.03702(18) 0.02106(15) 0.02843(16) -0.00146(11) -0.00812(12) -0.00647(11)
K1 0.0289(3) 0.0249(2) 0.0386(3) -0.0098(2) -0.0143(2) -0.00011(19)
N1 0.0254(9) 0.0199(8) 0.0299(10) -0.0061(7) -0.0089(8) -0.0034(7)
N2 0.0283(10) 0.0241(9) 0.0258(9) -0.0067(7) -0.0090(8) -0.0039(7)
O1 0.0315(8) 0.0167(7) 0.0330(8) -0.0040(6) -0.0073(7) -0.0006(6)
O2 0.0331(8) 0.0236(7) 0.0280(8) 0.0003(6) -0.0131(7) -0.0052(6)
C1 0.0203(10) 0.0202(10) 0.0307(11) -0.0054(9) -0.0109(9) -0.0024(8)
C2 0.0257(11) 0.0266(11) 0.0337(12) -0.0098(9) -0.0057(9) -0.0034(9)
C3 0.0338(13) 0.0351(12) 0.0276(12) -0.0046(10) -0.0038(10) -0.0113(10)
C4 0.0368(13) 0.0241(11) 0.0335(13) 0.0024(9) -0.0108(10) -0.0097(9)
C5 0.0256(11) 0.0199(10) 0.0342(12) -0.0043(9) -0.0135(10) -0.0043(8)
C6 0.0352(13) 0.0178(10) 0.0475(15) -0.0064(10) -0.0170(11) -0.0023(9)
C7 0.0334(13) 0.0256(11) 0.0505(15) -0.0179(11) -0.0133(11) 0.0005(10)
C8 0.0301(12) 0.0288(11) 0.0334(12) -0.0126(10) -0.0059(10) -0.0049(9)
C9 0.0189(10) 0.0202(10) 0.0272(11) -0.0046(8) -0.0099(9) -0.0034(8)
C10 0.0235(11) 0.0249(10) 0.0234(11) -0.0065(9) -0.0051(9) -0.0019(8)
C11 0.0315(13) 0.0349(12) 0.0350(13) -0.0012(10) -0.0153(10) -0.0092(10)
C12 0.0390(14) 0.0372(13) 0.0427(14) 0.0050(11) -0.0127(12) -0.0209(11)
C13 0.0373(13) 0.0337(13) 0.0301(12) 0.0081(10) -0.0086(10) -0.0123(10)
C14 0.0265(11) 0.0289(11) 0.0219(11) -0.0040(9) -0.0040(9) -0.0034(9)
C15 0.0384(13) 0.0360(12) 0.0230(11) -0.0008(9) -0.0103(10) -0.0033(10)
C16 0.0431(14) 0.0437(14) 0.0339(13) -0.0053(11) -0.0216(11) -0.0062(11)
C17 0.0398(14) 0.0334(12) 0.0365(13) -0.0059(10) -0.0166(11) -0.0105(10)
C18 0.0220(11) 0.0225(10) 0.0204(10) -0.0065(8) -0.0020(8) -0.0017(8)

loop_
_atom_type_symbol
_atom_type_description
_atom_type_scat_dispersion_real
_atom_type_scat_dispersion_imag
_atom_type_scat_source
C C 0.0033 0.0016 'International Tables Vol C Tables 4.2.6.8 and 6.1.1.4'
H H 0.0000 0.0000 'International Tables Vol C Tables 4.2.6.8 and 6.1.1.4'
N N 0.0061 0.0033 'International Tables Vol C Tables 4.2.6.8 and 6.1.1.4'
O O 0.0106 0.0060 'International Tables Vol C Tables 4.2.6.8 and 6.1.1.4'
K K 0.2009 0.2494 'International Tables Vol C Tables 4.2.6.8 and 6.1.1.4'
Cu Cu 0.3201 1.2651 'International Tables Vol C Tables 4.2.6.8 and 6.1.1.4'

loop_
_exptl_crystal_face_index_h
_exptl_crystal_face_index_k
_exptl_crystal_face_index_l
_exptl_crystal_face_perp_dist
-1.00 -1.00 -1.00 0.0770
0.00 0.00 1.00 0.0240
0.00 0.00 -1.00 0.0830
0.00 2.00 1.00 0.0760
0.00 -2.00 -1.00 0.0740
1.00 1.00 1.00 0.0450
2.00 2.00 -1.00 0.0720
-2.00 -2.00 1.00 0.0660

loop_
_geom_angle_atom_site_label_1
_geom_angle_atom_site_label_2
_geom_angle_atom_site_label_3
_geom_angle
_geom_angle_site_symmetry_1
_geom_angle_site_symmetry_3
N1 Cu1 N2 148.78(7) . .
N1 Cu1 O1 81.30(6) . .
N2 Cu1 O1 116.70(6) . .
N1 Cu1 O2 125.55(6) . .
N2 Cu1 O2 79.72(6) . .
O1 Cu1 O2 96.84(5) . .
N1 Cu1 K1 125.21(5) . .
N2 Cu1 K1 83.41(5) . .
O1 Cu1 K1 49.69(4) . .
O2 Cu1 K1 53.93(4) . .
N1 Cu1 K1 94.66(5) . 2_765
N2 Cu1 K1 87.28(5) . 2_765
O1 Cu1 K1 38.49(4) . 2_765
O2 Cu1 K1 117.17(4) . 2_765
K1 Cu1 K1 63.664(13) . 2_765
O1 K1 O1 82.81(5) . 2_765
O1 K1 O2 113.35(5) . 2_665
O1 K1 O2 139.74(5) 2_765 2_665
O1 K1 O2 77.56(4) . .
O1 K1 O2 130.35(5) 2_765 .
O2 K1 O2 89.81(5) 2_665 .
O1 K1 C10 93.94(5) . .
O1 K1 C10 115.43(5) 2_765 .
O2 K1 C10 100.54(5) 2_665 .
O2 K1 C10 24.97(5) . .
O1 K1 C1 103.54(5) . 2_765
O1 K1 C1 23.34(5) 2_765 2_765
O2 K1 C1 134.27(5) 2_665 2_765
O2 K1 C1 124.87(5) . 2_765
C10 K1 C1 102.96(5) . 2_765
O1 K1 Cu1 40.51(3) . .
O1 K1 Cu1 97.56(3) 2_765 .
O2 K1 Cu1 118.95(3) 2_665 .
O2 K1 Cu1 41.80(3) . .
C10 K1 Cu1 53.58(4) . .
C1 K1 Cu1 106.57(4) 2_765 .
O1 K1 C6 155.18(5) . 1_545
O1 K1 C6 85.38(5) 2_765 1_545
O2 K1 C6 64.46(5) 2_665 1_545
O2 K1 C6 126.08(5) . 1_545
C10 K1 C6 110.84(6) . 1_545
C1 K1 C6 70.64(5) 2_765 1_545
Cu1 K1 C6 163.85(4) . 1_545
O1 K1 C7 172.59(5) . 1_545
O1 K1 C7 89.80(5) 2_765 1_545
O2 K1 C7 72.86(5) 2_665 1_545
O2 K1 C7 107.08(5) . 1_545
C10 K1 C7 88.67(6) . 1_545
C1 K1 C7 69.09(5) 2_765 1_545
Cu1 K1 C7 140.98(4) . 1_545
C6 K1 C7 22.88(6) 1_545 1_545
O1 K1 C10 94.54(5) . 2_665
O1 K1 C10 136.05(5) 2_765 2_665
O2 K1 C10 19.60(4) 2_665 2_665
O2 K1 C10 90.98(5) . 2_665
C10 K1 C10 108.52(4) . 2_665
C1 K1 C10 142.32(5) 2_765 2_665
Cu1 K1 C10 108.58(3) . 2_665
C6 K1 C10 79.07(5) 1_545 2_665
C7 K1 C10 91.19(5) 1_545 2_665
O1 K1 K1 97.28(4) . 2_665
O1 K1 K1 174.60(4) 2_765 2_665
O2 K1 K1 45.03(3) 2_665 2_665
O2 K1 K1 44.77(3) . 2_665
C10 K1 K1 59.17(4) . 2_665
C1 K1 K1 153.65(4) 2_765 2_665
Cu1 K1 K1 79.253(15) . 2_665
C6 K1 K1 96.49(4) 1_545 2_665
C7 K1 K1 90.02(4) 1_545 2_665
C10 K1 K1 49.35(3) 2_665 2_665
O1 K1 K1 42.09(3) . 2_765
O1 K1 K1 40.72(3) 2_765 2_765
O2 K1 K1 140.92(4) 2_665 2_765
O2 K1 K1 107.20(4) . 2_765
C10 K1 K1 109.60(4) . 2_765
C1 K1 K1 62.20(4) 2_765 2_765
Cu1 K1 K1 65.734(13) . 2_765
C6 K1 K1 122.85(4) 1_545 2_765
C7 K1 K1 130.51(4) 1_545 2_765
C10 K1 K1 122.58(4) 2_665 2_765
K1 K1 K1 139.11(2) 2_665 2_765
C8 N1 C9 118.00(18) . .
C8 N1 Cu1 127.27(15) . .
C9 N1 Cu1 114.59(13) . .
C17 N2 C18 118.19(18) . .
C17 N2 Cu1 125.03(15) . .
C18 N2 Cu1 116.78(14) . .
C1 O1 Cu1 107.73(12) . .
C1 O1 K1 145.97(13) . .
Cu1 O1 K1 89.80(5) . .
C1 O1 K1 103.23(12) . 2_765
Cu1 O1 K1 110.45(6) . 2_765
K1 O1 K1 97.19(5) . 2_765
C10 O2 Cu1 107.16(12) . .
C10 O2 K1 116.10(12) . 2_665
Cu1 O2 K1 136.61(6) . 2_665
C10 O2 K1 93.02(11) . .
Cu1 O2 K1 84.27(5) . .
K1 O2 K1 90.19(5) 2_665 .
O1 C1 C2 123.77(19) . .
O1 C1 C9 119.58(18) . .
C2 C1 C9 116.65(18) . .
O1 C1 K1 53.42(10) . 2_765
C2 C1 K1 92.91(13) . 2_765
C9 C1 K1 125.76(13) . 2_765
C1 C2 C3 122.0(2) . .
C1 C2 H2 119.0 . .
C3 C2 H2 119.0 . .
C4 C3 C2 121.4(2) . .
C4 C3 H3 119.3 . .
C2 C3 H3 119.3 . .
C3 C4 C5 119.8(2) . .
C3 C4 H4 120.1 . .
C5 C4 H4 120.1 . .
C6 C5 C4 123.93(19) . .
C6 C5 C9 116.80(19) . .
C4 C5 C9 119.26(19) . .
C7 C6 C5 119.9(2) . .
C7 C6 K1 79.77(13) . 1_565
C5 C6 K1 148.93(15) . 1_565
C7 C6 H6 120.0 . .
C5 C6 H6 120.0 . .
K1 C6 H6 47.3 1_565 .
C6 C7 C8 119.7(2) . .
C6 C7 K1 77.35(13) . 1_565
C8 C7 K1 151.18(16) . 1_565
C6 C7 H7 120.2 . .
C8 C7 H7 120.2 . .
K1 C7 H7 49.2 1_565 .
N1 C8 C7 123.1(2) . .
N1 C8 H8 118.5 . .
C7 C8 H8 118.5 . .
N1 C9 C5 122.47(18) . .
N1 C9 C1 116.64(17) . .
C5 C9 C1 120.88(18) . .
O2 C10 C11 124.10(19) . .
O2 C10 C18 119.69(18) . .
C11 C10 C18 116.17(19) . .
O2 C10 K1 62.01(10) . .
C11 C10 K1 108.46(14) . .
C18 C10 K1 98.32(12) . .
C11 C10 K1 79.83(13) . 2_665
C18 C10 K1 163.55(14) . 2_665
K1 C10 K1 71.48(4) . 2_665
C10 C11 C12 121.9(2) . .
C10 C11 H11 119.1 . .
C12 C11 H11 119.1 . .
C13 C12 C11 122.0(2) . .
C13 C12 H12 119.0 . .
C11 C12 H12 119.0 . .
C12 C13 C14 119.2(2) . .
C12 C13 H13 120.4 . .
C14 C13 H13 120.4 . .
C13 C14 C15 123.4(2) . .
C13 C14 C18 119.1(2) . .
C15 C14 C18 117.5(2) . .
C16 C15 C14 119.8(2) . .
C16 C15 H15 120.1 . .
C14 C15 H15 120.1 . .
C15 C16 C17 119.4(2) . .
C15 C16 H16 120.3 . .
C17 C16 H16 120.3 . .
N2 C17 C16 123.4(2) . .
N2 C17 H17 118.3 . .
C16 C17 H17 118.3 . .
N2 C18 C14 121.81(19) . .
N2 C18 C10 116.58(17) . .
C14 C18 C10 121.60(18) . .

loop_
_geom_bond_atom_site_label_1
_geom_bond_atom_site_label_2
_geom_bond_distance
_geom_bond_site_symmetry_2
Cu1 N1 1.9488(16) .
Cu1 N2 1.9503(17) .
Cu1 O1 2.1954(15) .
Cu1 O2 2.2638(15) .
K1 O1 2.5770(14) .
K1 O1 2.6481(15) 2_765
K1 O2 2.7330(15) 2_665
K1 O2 2.7454(15) .
N1 C8 1.323(3) .
N1 C9 1.377(3) .
N2 C17 1.325(3) .
N2 C18 1.372(3) .
O1 C1 1.307(2) .
O1 K1 2.6481(15) 2_765
O2 C10 1.312(2) .
O2 K1 2.7330(15) 2_665
C1 C2 1.391(3) .
C1 C9 1.442(3) .
C2 C3 1.401(3) .
C2 H2 0.9500 .
C3 C4 1.362(3) .
C3 H3 0.9500 .
C4 C5 1.413(3) .
C4 H4 0.9500 .
C5 C6 1.412(3) .
C5 C9 1.418(3) .
C6 C7 1.361(3) .
C6 K1 3.417(2) 1_565
C6 H6 0.9500 .
C7 C8 1.399(3) .
C7 H7 0.9500 .
C8 H8 0.9500 .
C10 C11 1.394(3) .
C10 C18 1.446(3) .
C11 C12 1.404(3) .
C11 H11 0.9500 .
C12 C13 1.374(3) .
C12 H12 0.9500 .
C13 C14 1.412(3) .
C13 H13 0.9500 .
C14 C15 1.412(3) .
C14 C18 1.423(3) .
C15 C16 1.359(3) .
C15 H15 0.9500 .
C16 C17 1.402(3) .
C16 H16 0.9500 .
C17 H17 0.9500 .
